data_4003502
loop_
_publ_author_name
'Pfrunder, Michael C.'
'Whittaker, Jacob J.'
'Parsons, Simon'
'Moubaraki, Boujemaa'
'Murray, Keith S.'
'Moggach, Stephen A.'
'Sharma, Neeraj'
'Micallef, Aaron S.'
'Clegg, Jack K.'
'McMurtrie, John C.'

_publ_section_title
;
 Controlling Spin Switching with Anionic Supramolecular Frameworks
;
_journal_name_full 'Chemistry of Materials'
_journal_paper_doi 10.1021/acs.chemmater.0c00375
_journal_year 2020
_chemical_formula_moiety 'C30 H22 Co N6, 2(I)'
_chemical_formula_sum 'C30 H22 Co I2 N6'
_chemical_formula_weight 779.26
_space_group_crystal_system tetragonal
_space_group_IT_number 86
_space_group_name_Hall '-P 4bc'
_space_group_name_H-M_alt 'P 42/n :2'
_atom_sites_solution_hydrogens geom
_atom_sites_solution_primary direct
_atom_sites_solution_secondary difmap
_audit_creation_date 2019-05-24
_audit_creation_method
;
Olex2 1.2
(compiled 2018.05.29 svn.r3508 for OlexSys, GUI svn.r5506)
;
_cell_angle_alpha 90
_cell_angle_beta 90
_cell_angle_gamma 90
_cell_formula_units_Z 2
_cell_length_a 8.8299(9)
_cell_length_b 8.8299(9)
_cell_length_c 19.151(3)
_cell_measurement_reflns_used 1612
_cell_measurement_temperature 400(2)
_cell_measurement_theta_max 28.8603
_cell_measurement_theta_min 3.1319
_cell_volume 1493.1(3)
_computing_cell_refinement
;
CrysAlis RED, Oxford Diffraction Ltd.,
Version 1.171.32.13 (release 29-11-2007 CrysAlis171 .NET)
(compiled Nov 29 2007,17:23:28)
;
_computing_data_collection
;
CrysAlis CCD, Oxford Diffraction Ltd.,
Version 1.171.32.13 (release 29-11-2007 CrysAlis171 .NET)
(compiled Nov 29 2007,17:23:28)
;
_computing_data_reduction
;
CrysAlis RED, Oxford Diffraction Ltd.,
Version 1.171.32.13 (release 29-11-2007 CrysAlis171 .NET)
(compiled Nov 29 2007,17:23:28)
;
_computing_molecular_graphics 'Olex2 (Dolomanov et al., 2009)'
_computing_publication_material 'Olex2 (Dolomanov et al., 2009)'
_computing_structure_refinement 'ShelXL (Sheldrick, 2015)'
_computing_structure_solution 'SIR97 (Altomare, et. al. 1997)'
_diffrn_ambient_temperature 400(2)
_diffrn_detector_area_resol_mean 16.0774
_diffrn_measured_fraction_theta_full 0.998
_diffrn_measured_fraction_theta_max 0.930
_diffrn_measurement_device_type 'Oxford Gemini'
_diffrn_measurement_method \w
_diffrn_radiation_type MoK\a
_diffrn_radiation_wavelength 0.71073
_diffrn_reflns_av_R_equivalents 0.0715
_diffrn_reflns_av_unetI/netI 0.0645
_diffrn_reflns_Laue_measured_fraction_full 0.998
_diffrn_reflns_Laue_measured_fraction_max 0.930
_diffrn_reflns_limit_h_max 11
_diffrn_reflns_limit_h_min -11
_diffrn_reflns_limit_k_max 11
_diffrn_reflns_limit_k_min -11
_diffrn_reflns_limit_l_max 25
_diffrn_reflns_limit_l_min -24
_diffrn_reflns_number 9957
_diffrn_reflns_point_group_measured_fraction_full 0.998
_diffrn_reflns_point_group_measured_fraction_max 0.930
_diffrn_reflns_theta_full 25.000
_diffrn_reflns_theta_max 28.924
_diffrn_reflns_theta_min 3.138
_diffrn_source 'Enhance (Mo) X-ray Source'
_exptl_absorpt_coefficient_mu 2.672
_exptl_absorpt_correction_T_max 1.00000
_exptl_absorpt_correction_T_min 0.46201
_exptl_absorpt_correction_type multi-scan
_exptl_absorpt_process_details
;
CrysAlisPro, Agilent Technologies,
Version 1.171.35.21 (release 20-01-2012 CrysAlis171 .NET)
(compiled Jan 23 2012,18:06:46)
Empirical absorption correction using spherical harmonics,
 implemented in SCALE3 ABSPACK scaling algorithm.
;
_exptl_crystal_colour brown
_exptl_crystal_density_diffrn 1.733
_exptl_crystal_density_method 'not measured'
_exptl_crystal_description block
_exptl_crystal_F_000 754
_exptl_crystal_size_max 0.3
_exptl_crystal_size_mid 0.3
_exptl_crystal_size_min 0.3
_refine_diff_density_max 0.438
_refine_diff_density_min -0.513
_refine_diff_density_rms 0.066
_refine_ls_extinction_method none
_refine_ls_goodness_of_fit_ref 1.061
_refine_ls_hydrogen_treatment constr
_refine_ls_matrix_type full
_refine_ls_number_parameters 90
_refine_ls_number_reflns 1832
_refine_ls_number_restraints 0
_refine_ls_restrained_S_all 1.061
_refine_ls_R_factor_all 0.1488
_refine_ls_R_factor_gt 0.0686
_refine_ls_shift/su_max 0.000
_refine_ls_shift/su_mean 0.000
_refine_ls_structure_factor_coef Fsqd
_refine_ls_weighting_details 'w=1/[\s^2^(Fo^2^)+(0.0297P)^2^+0.7244P] where P=(Fo^2^+2Fc^2^)/3'
_refine_ls_weighting_scheme calc
_refine_ls_wR_factor_gt 0.1019
_refine_ls_wR_factor_ref 0.1244
_reflns_Friedel_coverage 0.000
_reflns_number_gt 961
_reflns_number_total 1832
_reflns_threshold_expression 'I > 2\s(I)'
_cod_data_source_file Coterpy_I2_400K_desolvated.cif
_cod_data_source_block Coterpy_I2_400K_desolvated
_cod_original_cell_volume 1493.2(4)
_cod_original_sg_symbol_H-M 'P 42/n'
_cod_database_code 4003502
_shelx_shelxl_version_number 2018/3
_shelx_space_group_comment
;
The symmetry employed for this shelxl refinement is uniquely defined
by the following loop, which should always be used as a source of
symmetry information in preference to the above space-group names.
They are only intended as comments.
;
_olex2_refinement_description
;
1. Fixed Uiso
 At 1.2 times of:
  All C(H) groups
2.a Aromatic/amide H refined with riding coordinates:
 C4(H4), C3(H3), C2(H2), C1(H1), C7(H7), C8(H8)
;
_olex2_submission_special_instructions 'No special instructions were received'

loop_
_space_group_symop_operation_xyz
'x, y, z'
'-x+1/2, -y+1/2, z'
'-y, x+1/2, z+1/2'
'y+1/2, -x, z+1/2'
'-x, -y, -z'
'x-1/2, y-1/2, -z'
'y, -x-1/2, -z-1/2'
'-y-1/2, x, -z-1/2'

loop_
_atom_site_label
_atom_site_type_symbol
_atom_site_fract_x
_atom_site_fract_y
_atom_site_fract_z
_atom_site_U_iso_or_equiv
_atom_site_adp_type
_atom_site_occupancy
_atom_site_site_symmetry_order
_atom_site_calc_flag
_atom_site_refinement_flags_posn
_atom_site_refinement_flags_adp
_atom_site_refinement_flags_occupancy
_atom_site_disorder_assembly
_atom_site_disorder_group
C5 C 0.1442(6) 0.4939(6) 0.1546(3) 0.0539(13) Uani 1 1 d . . . . .
C4 C 0.0842(7) 0.6271(7) 0.1295(3) 0.0760(17) Uani 1 1 d . . . . .
H4 H 0.075452 0.643605 0.081664 0.091 Uiso 1 1 calc R . . . .
C3 C 0.0378(7) 0.7349(7) 0.1762(4) 0.084(2) Uani 1 1 d . . . . .
H3 H -0.004858 0.824760 0.160218 0.101 Uiso 1 1 calc R . . . .
C2 C 0.0539(6) 0.7106(7) 0.2459(4) 0.0754(17) Uani 1 1 d . . . . .
H2 H 0.024407 0.783712 0.278135 0.090 Uiso 1 1 calc R . . . .
C1 C 0.1151(6) 0.5747(7) 0.2678(3) 0.0634(15) Uani 1 1 d . . . . .
H1 H 0.126369 0.557815 0.315441 0.076 Uiso 1 1 calc R . . . .
C6 C 0.1976(6) 0.3713(6) 0.1099(3) 0.0567(14) Uani 1 1 d . . . . .
C7 C 0.1995(7) 0.3745(7) 0.0373(3) 0.0817(19) Uani 1 1 d . . . . .
H7 H 0.166995 0.459977 0.013232 0.098 Uiso 1 1 calc R . . . .
C8 C 0.250000 0.250000 0.0022(5) 0.094(3) Uani 1 2 d S T P . .
H8 H 0.249999 0.249997 -0.046399 0.112 Uiso 1 2 calc RS T P . .
N1 N 0.1586(5) 0.4672(5) 0.2238(2) 0.0526(11) Uani 1 1 d . . . . .
N2 N 0.250000 0.250000 0.1443(3) 0.0550(15) Uani 1 2 d S T P . .
Co1 Co 0.250000 0.250000 0.250000 0.0504(4) Uani 1 4 d S T P . .
I1 I 0.750000 0.250000 0.06299(3) 0.1038(4) Uani 1 2 d S T P . .

loop_
_atom_site_aniso_label
_atom_site_aniso_U_11
_atom_site_aniso_U_22
_atom_site_aniso_U_33
_atom_site_aniso_U_23
_atom_site_aniso_U_13
_atom_site_aniso_U_12
C5 0.048(3) 0.049(3) 0.064(4) -0.001(3) -0.001(3) 0.000(3)
C4 0.087(5) 0.065(4) 0.076(4) 0.003(4) -0.006(4) 0.013(4)
C3 0.090(5) 0.058(4) 0.105(6) 0.000(4) -0.009(4) 0.015(4)
C2 0.067(4) 0.062(4) 0.098(5) -0.024(4) 0.003(4) 0.001(3)
C1 0.059(4) 0.063(4) 0.069(4) -0.008(3) -0.003(3) -0.004(3)
C6 0.055(3) 0.058(4) 0.058(4) 0.003(3) -0.002(3) 0.000(3)
C7 0.100(5) 0.081(5) 0.064(4) 0.007(4) -0.003(4) 0.014(4)
C8 0.123(9) 0.101(9) 0.057(6) 0.000 0.000 0.003(7)
N1 0.050(3) 0.046(3) 0.061(3) -0.004(2) 0.001(2) -0.005(2)
N2 0.054(4) 0.049(4) 0.062(4) 0.000 0.000 -0.006(3)
Co1 0.0502(5) 0.0502(5) 0.0508(8) 0.000 0.000 0.000
I1 0.1282(7) 0.1195(7) 0.0636(5) 0.000 0.000 -0.0128(5)

loop_
_atom_type_symbol
_atom_type_description
_atom_type_scat_dispersion_real
_atom_type_scat_dispersion_imag
_atom_type_scat_source
C C 0.0033 0.0016 'International Tables Vol C Tables 4.2.6.8 and 6.1.1.4'
H H 0.0000 0.0000 'International Tables Vol C Tables 4.2.6.8 and 6.1.1.4'
N N 0.0061 0.0033 'International Tables Vol C Tables 4.2.6.8 and 6.1.1.4'
Co Co 0.3494 0.9721 'International Tables Vol C Tables 4.2.6.8 and 6.1.1.4'
I I -0.4742 1.8119 'International Tables Vol C Tables 4.2.6.8 and 6.1.1.4'

loop_
_geom_angle_atom_site_label_1
_geom_angle_atom_site_label_2
_geom_angle_atom_site_label_3
_geom_angle
_geom_angle_site_symmetry_1
_geom_angle_site_symmetry_3
_geom_angle_publ_flag
C4 C5 C6 123.6(5) . . ?
N1 C5 C4 121.8(5) . . ?
N1 C5 C6 114.6(5) . . ?
C5 C4 H4 120.6 . . ?
C3 C4 C5 118.7(6) . . ?
C3 C4 H4 120.6 . . ?
C4 C3 H3 120.0 . . ?
C2 C3 C4 120.1(6) . . ?
C2 C3 H3 120.0 . . ?
C3 C2 H2 120.8 . . ?
C3 C2 C1 118.4(6) . . ?
C1 C2 H2 120.8 . . ?
C2 C1 H1 118.6 . . ?
N1 C1 C2 122.9(5) . . ?
N1 C1 H1 118.6 . . ?
C7 C6 C5 125.1(5) . . ?
N2 C6 C5 114.6(5) . . ?
N2 C6 C7 120.3(5) . . ?
C6 C7 H7 120.6 . . ?
C8 C7 C6 118.8(6) . . ?
C8 C7 H7 120.6 . . ?
C7 C8 C7 120.8(8) . 2 ?
C7 C8 H8 119.6 2 . ?
C7 C8 H8 119.6 . . ?
C5 N1 Co1 114.9(3) . . ?
C1 N1 C5 118.1(5) . . ?
C1 N1 Co1 127.0(4) . . ?
C6 N2 C6 121.1(6) 2 . ?
C6 N2 Co1 119.5(3) 2 . ?
C6 N2 Co1 119.5(3) . . ?
N1 Co1 N1 93.14(5) 8_656 . ?
N1 Co1 N1 93.14(5) 7_566 . ?
N1 Co1 N1 93.14(5) 8_656 2 ?
N1 Co1 N1 152.9(2) 7_566 8_656 ?
N1 Co1 N1 93.14(5) 7_566 2 ?
N1 Co1 N1 152.9(2) 2 . ?
N2 Co1 N1 103.54(12) 7_566 2 ?
N2 Co1 N1 103.54(12) 7_566 . ?
N2 Co1 N1 76.46(12) . 2 ?
N2 Co1 N1 103.54(12) . 8_656 ?
N2 Co1 N1 76.46(12) 7_566 7_566 ?
N2 Co1 N1 103.54(12) . 7_566 ?
N2 Co1 N1 76.46(12) . . ?
N2 Co1 N1 76.46(12) 7_566 8_656 ?
N2 Co1 N2 180.0 . 7_566 ?

loop_
_geom_bond_atom_site_label_1
_geom_bond_atom_site_label_2
_geom_bond_distance
_geom_bond_site_symmetry_2
_geom_bond_publ_flag
C5 C4 1.377(7) . ?
C5 C6 1.459(7) . ?
C5 N1 1.353(6) . ?
C4 H4 0.9300 . ?
C4 C3 1.369(8) . ?
C3 H3 0.9300 . ?
C3 C2 1.361(9) . ?
C2 H2 0.9300 . ?
C2 C1 1.381(8) . ?
C1 H1 0.9300 . ?
C1 N1 1.325(6) . ?
C6 C7 1.390(8) . ?
C6 N2 1.340(5) . ?
C7 H7 0.9300 . ?
C7 C8 1.365(7) . ?
C8 H8 0.9300 . ?
N1 Co1 2.141(4) . ?
N2 Co1 2.025(6) . ?

loop_
_geom_torsion_atom_site_label_1
_geom_torsion_atom_site_label_2
_geom_torsion_atom_site_label_3
_geom_torsion_atom_site_label_4
_geom_torsion
_geom_torsion_site_symmetry_1
_geom_torsion_site_symmetry_2
_geom_torsion_site_symmetry_3
_geom_torsion_site_symmetry_4
_geom_torsion_publ_flag
C5 C4 C3 C2 1.3(9) . . . . ?
C5 C6 C7 C8 -178.7(5) . . . . ?
C5 C6 N2 C6 179.9(5) . . . 2 ?
C5 C6 N2 Co1 -0.1(5) . . . . ?
C4 C5 C6 C7 2.2(9) . . . . ?
C4 C5 C6 N2 -179.1(5) . . . . ?
C4 C5 N1 C1 -1.0(8) . . . . ?
C4 C5 N1 Co1 178.6(4) . . . . ?
C4 C3 C2 C1 -1.2(9) . . . . ?
C3 C2 C1 N1 -0.1(8) . . . . ?
C2 C1 N1 C5 1.1(8) . . . . ?
C2 C1 N1 Co1 -178.4(4) . . . . ?
C6 C5 C4 C3 -179.9(5) . . . . ?
C6 C5 N1 C1 178.8(4) . . . . ?
C6 C5 N1 Co1 -1.7(6) . . . . ?
C6 C7 C8 C7 -1.3(4) . . . 2 ?
C7 C6 N2 C6 -1.3(4) . . . 2 ?
C7 C6 N2 Co1 178.7(4) . . . . ?
N1 C5 C4 C3 -0.2(9) . . . . ?
N1 C5 C6 C7 -177.6(5) . . . . ?
N1 C5 C6 N2 1.2(6) . . . . ?
N2 C6 C7 C8 2.6(8) . . . . ?
